data_2227712
loop_
_publ_author_name
'Abdul Rahim, Munirah Sufiyah'
'Alias, Yatimah'
'Ng, Seik Weng'

_publ_section_title
;
 1,1'-(<i>p</i>-Phenylenedimethylene)dipyridinium
 bis(hexafluoridophosphate)
;
_journal_coeditor_code JH2207
_journal_issue 10
_journal_name_full 'Acta Crystallographica Section E'
_journal_page_first o2653
_journal_paper_doi 10.1107/S1600536810037992
_journal_volume 66
_journal_year 2010
_chemical_formula_iupac 'C18 H18 N2 2+, 2P F6 -'
_chemical_formula_moiety 'C18 H18 N2 2+, 2(F6 P -)'
_chemical_formula_sum 'C18 H18 F12 N2 P2'
_chemical_formula_weight 552.28
_chemical_name_systematic
;
1,1'-(<i>p</i>-Phenylenedimethylene)dipyridinium bis(hexafluoridophosphate)
;
_space_group_IT_number 55
_symmetry_cell_setting orthorhombic
_symmetry_space_group_name_Hall '-P 2 2ab'
_symmetry_space_group_name_H-M 'P b a m'
_atom_sites_solution_hydrogens geom
_atom_sites_solution_primary direct
_atom_sites_solution_secondary difmap
_audit_creation_method SHELXL-97
_cell_angle_alpha 90.00
_cell_angle_beta 90.00
_cell_angle_gamma 90.00
_cell_formula_units_Z 2
_cell_length_a 11.1013(11)
_cell_length_b 12.6742(12)
_cell_length_c 7.3483(7)
_cell_measurement_reflns_used 2836
_cell_measurement_temperature 100(2)
_cell_measurement_theta_max 28.2
_cell_measurement_theta_min 2.8
_cell_volume 1033.91(17)
_computing_cell_refinement 'SAINT (Bruker, 2009)'
_computing_data_collection 'APEX2 (Bruker, 2009)'
_computing_data_reduction 'SAINT (Bruker, 2009)'
_computing_molecular_graphics 'X-SEED (Barbour, 2001)'
_computing_publication_material 'publCIF (Westrip, 2010)'
_computing_structure_refinement 'SHELXL97 (Sheldrick, 2008)'
_computing_structure_solution 'SHELXS97 (Sheldrick, 2008)'
_diffrn_ambient_temperature 100(2)
_diffrn_measured_fraction_theta_full 1.000
_diffrn_measured_fraction_theta_max 1.000
_diffrn_measurement_device_type 'Bruker SMART APEX'
_diffrn_measurement_method '\w scans'
_diffrn_radiation_monochromator graphite
_diffrn_radiation_source 'fine-focus sealed tube'
_diffrn_radiation_type MoK\a
_diffrn_radiation_wavelength 0.71073
_diffrn_reflns_av_R_equivalents 0.0276
_diffrn_reflns_av_sigmaI/netI 0.0229
_diffrn_reflns_limit_h_max 14
_diffrn_reflns_limit_h_min -14
_diffrn_reflns_limit_k_max 16
_diffrn_reflns_limit_k_min -12
_diffrn_reflns_limit_l_max 8
_diffrn_reflns_limit_l_min -9
_diffrn_reflns_number 6200
_diffrn_reflns_theta_full 27.50
_diffrn_reflns_theta_max 27.50
_diffrn_reflns_theta_min 2.44
_diffrn_standards_decay_% 0
_diffrn_standards_interval_count 0
_diffrn_standards_interval_time 0
_diffrn_standards_number 0
_exptl_absorpt_coefficient_mu 0.328
_exptl_absorpt_correction_T_max 0.9679
_exptl_absorpt_correction_T_min 0.9080
_exptl_absorpt_correction_type multi-scan
_exptl_absorpt_process_details '(SADABS; Sheldrick, 1996)'
_exptl_crystal_colour Colorless
_exptl_crystal_density_diffrn 1.774
_exptl_crystal_density_method 'not measured'
_exptl_crystal_description Block
_exptl_crystal_F_000 556
_exptl_crystal_size_max 0.30
_exptl_crystal_size_mid 0.20
_exptl_crystal_size_min 0.10
_refine_diff_density_max 0.332
_refine_diff_density_min -0.440
_refine_ls_extinction_method none
_refine_ls_goodness_of_fit_ref 1.053
_refine_ls_hydrogen_treatment constr
_refine_ls_matrix_type full
_refine_ls_number_parameters 91
_refine_ls_number_reflns 1280
_refine_ls_number_restraints 0
_refine_ls_restrained_S_all 1.053
_refine_ls_R_factor_all 0.0337
_refine_ls_R_factor_gt 0.0290
_refine_ls_shift/su_max 0.000
_refine_ls_shift/su_mean 0.000
_refine_ls_structure_factor_coef Fsqd
_refine_ls_weighting_details 'calc w=1/[\s^2^(Fo^2^)+(0.0505P)^2^+0.3897P] where P=(Fo^2^+2Fc^2^)/3'
_refine_ls_weighting_scheme calc
_refine_ls_wR_factor_gt 0.0840
_refine_ls_wR_factor_ref 0.0881
_reflns_number_gt 1121
_reflns_number_total 1280
_reflns_threshold_expression I>2\s(I)
_cod_data_source_file jh2207.cif
_cod_data_source_block I
_cod_database_code 2227712
_cod_database_fobs_code 2227712

loop_
_symmetry_equiv_pos_as_xyz
'x, y, z'
'-x, -y, z'
'-x+1/2, y+1/2, -z'
'x+1/2, -y+1/2, -z'
'-x, -y, -z'
'x, y, -z'
'x-1/2, -y-1/2, z'
'-x-1/2, y-1/2, z'

loop_
_atom_site_type_symbol
_atom_site_label
_atom_site_fract_x
_atom_site_fract_y
_atom_site_fract_z
_atom_site_U_iso_or_equiv
_atom_site_adp_type
_atom_site_calc_flag
_atom_site_refinement_flags
_atom_site_occupancy
_atom_site_disorder_assembly
_atom_site_disorder_group
P P1 0.25173(4) 0.14923(4) 0.0000 0.01624(16) Uani d S 1 . .
F F1 0.25218(7) 0.14917(6) 0.21872(11) 0.0238(2) Uani d . 1 . .
F F2 0.31281(13) 0.26387(9) 0.0000 0.0351(3) Uani d S 1 . .
F F3 0.12080(10) 0.20151(10) 0.0000 0.0281(3) Uani d S 1 . .
F F4 0.19348(10) 0.03444(8) 0.0000 0.0238(3) Uani d S 1 . .
F F5 0.38395(10) 0.09687(10) 0.0000 0.0282(3) Uani d S 1 . .
N N1 0.00180(13) 0.29642(11) 0.5000 0.0151(3) Uani d S 1 . .
C C1 0.17001(16) 0.45395(14) 0.5000 0.0227(4) Uani d S 1 . .
H H1 0.2269 0.5100 0.5000 0.027 Uiso calc SR 1 . .
C C2 0.12837(12) 0.41294(11) 0.3374(2) 0.0231(3) Uani d . 1 . .
H H2 0.1579 0.4391 0.2247 0.028 Uiso calc R 1 . .
C C3 0.04351(11) 0.33362(10) 0.34067(18) 0.0192(3) Uani d . 1 . .
H H3 0.0143 0.3050 0.2296 0.023 Uiso calc R 1 . .
C C4 -0.09367(16) 0.21325(14) 0.5000 0.0203(4) Uani d S 1 . .
H H4A -0.1451 0.2225 0.3911 0.024 Uiso calc PR 0.50 . .
H H4B -0.1451 0.2225 0.6089 0.024 Uiso calc PR 0.50 . .
C C5 -0.04278(15) 0.10309(13) 0.5000 0.0153(4) Uani d S 1 . .
C C6 -0.02152(11) 0.05152(10) 0.66385(17) 0.0181(3) Uani d . 1 . .
H H6 -0.0364 0.0867 0.7758 0.022 Uiso calc R 1 . .

loop_
_atom_site_aniso_label
_atom_site_aniso_U_11
_atom_site_aniso_U_22
_atom_site_aniso_U_33
_atom_site_aniso_U_12
_atom_site_aniso_U_13
_atom_site_aniso_U_23
P1 0.0184(3) 0.0162(3) 0.0141(3) -0.00093(16) 0.000 0.000
F1 0.0274(4) 0.0300(5) 0.0140(4) -0.0014(3) -0.0013(3) -0.0022(3)
F2 0.0502(8) 0.0217(6) 0.0333(7) -0.0156(6) 0.000 0.000
F3 0.0272(6) 0.0346(7) 0.0224(6) 0.0125(5) 0.000 0.000
F4 0.0309(6) 0.0196(5) 0.0210(6) -0.0068(5) 0.000 0.000
F5 0.0189(6) 0.0400(7) 0.0255(6) 0.0042(5) 0.000 0.000
N1 0.0150(6) 0.0115(6) 0.0187(7) 0.0018(5) 0.000 0.000
C1 0.0148(8) 0.0134(8) 0.0398(11) 0.0014(6) 0.000 0.000
C2 0.0222(6) 0.0212(6) 0.0260(7) 0.0022(5) 0.0048(5) 0.0064(5)
C3 0.0220(6) 0.0197(6) 0.0161(6) 0.0030(5) -0.0002(5) 0.0003(5)
C4 0.0148(8) 0.0136(8) 0.0323(10) -0.0005(6) 0.000 0.000
C5 0.0129(7) 0.0130(8) 0.0201(9) -0.0020(6) 0.000 0.000
C6 0.0215(6) 0.0167(6) 0.0159(6) -0.0027(5) 0.0021(5) -0.0021(5)

loop_
_atom_type_symbol
_atom_type_description
_atom_type_scat_dispersion_real
_atom_type_scat_dispersion_imag
_atom_type_scat_source
C C 0.0033 0.0016 'International Tables Vol C Tables 4.2.6.8 and 6.1.1.4'
H H 0.0000 0.0000 'International Tables Vol C Tables 4.2.6.8 and 6.1.1.4'
N N 0.0061 0.0033 'International Tables Vol C Tables 4.2.6.8 and 6.1.1.4'
F F 0.0171 0.0103 'International Tables Vol C Tables 4.2.6.8 and 6.1.1.4'
P P 0.1023 0.0942 'International Tables Vol C Tables 4.2.6.8 and 6.1.1.4'

loop_
_geom_angle_atom_site_label_1
_geom_angle_atom_site_label_2
_geom_angle_atom_site_label_3
_geom_angle_site_symmetry_1
_geom_angle_site_symmetry_3
_geom_angle
_geom_angle_publ_flag
F4 P1 F3 . . 90.54(7) ?
F4 P1 F2 . . 178.95(7) ?
F3 P1 F2 . . 90.51(7) ?
F4 P1 F1 . 6 90.05(3) ?
F3 P1 F1 . 6 90.17(3) ?
F2 P1 F1 . 6 89.95(3) ?
F4 P1 F1 . . 90.05(3) ?
F3 P1 F1 . . 90.17(3) ?
F2 P1 F1 . . 89.95(3) ?
F1 P1 F1 6 . 179.64(7) ?
F4 P1 F5 . . 89.64(7) ?
F3 P1 F5 . . 179.82(7) ?
F2 P1 F5 . . 89.31(7) ?
F1 P1 F5 6 . 89.83(3) ?
F1 P1 F5 . . 89.83(3) ?
C3 N1 C3 6_556 . 121.11(16) ?
C3 N1 C4 6_556 . 119.44(8) ?
C3 N1 C4 . . 119.44(8) ?
C2 C1 C2 . 6_556 119.60(17) ?
C2 C1 H1 . . 120.2 ?
C2 C1 H1 6_556 . 120.2 ?
C3 C2 C1 . . 119.18(14) ?
C3 C2 H2 . . 120.4 ?
C1 C2 H2 . . 120.4 ?
N1 C3 C2 . . 120.45(13) ?
N1 C3 H3 . . 119.8 ?
C2 C3 H3 . . 119.8 ?
N1 C4 C5 . . 112.81(14) ?
N1 C4 H4A . . 109.0 ?
C5 C4 H4A . . 109.0 ?
N1 C4 H4B . . 109.0 ?
C5 C4 H4B . . 109.0 ?
H4A C4 H4B . . 107.8 ?
C6 C5 C6 . 6_556 120.02(16) ?
C6 C5 C4 . . 119.97(8) ?
C6 C5 C4 6_556 . 119.97(8) ?
C5 C6 C6 . 2 119.99(8) ?
C5 C6 H6 . . 120.0 ?
C6 C6 H6 2 . 120.0 ?

loop_
_geom_bond_atom_site_label_1
_geom_bond_atom_site_label_2
_geom_bond_site_symmetry_2
_geom_bond_distance
_geom_bond_publ_flag
P1 F4 . 1.5921(11) ?
P1 F3 . 1.5975(12) ?
P1 F2 . 1.6034(12) ?
P1 F1 6 1.6072(8) ?
P1 F1 . 1.6072(8) ?
P1 F5 . 1.6107(12) ?
N1 C3 6_556 1.3444(15) ?
N1 C3 . 1.3444(15) ?
N1 C4 . 1.495(2) ?
C1 C2 . 1.3828(18) ?
C1 C2 6_556 1.3828(18) ?
C1 H1 . 0.9500 ?
C2 C3 . 1.3779(18) ?
C2 H2 . 0.9500 ?
C3 H3 . 0.9500 ?
C4 C5 . 1.506(2) ?
C4 H4A . 0.9900 ?
C4 H4B . 0.9900 ?
C5 C6 . 1.3902(15) ?
C5 C6 6_556 1.3902(15) ?
C6 C6 2 1.391(2) ?
C6 H6 . 0.9500 ?

loop_
_geom_torsion_atom_site_label_1
_geom_torsion_atom_site_label_2
_geom_torsion_atom_site_label_3
_geom_torsion_atom_site_label_4
_geom_torsion_site_symmetry_1
_geom_torsion_site_symmetry_2
_geom_torsion_site_symmetry_3
_geom_torsion_site_symmetry_4
_geom_torsion
_geom_torsion_publ_flag
C2 C1 C2 C3 6_556 . . . 1.7(3) ?
C3 N1 C3 C2 6_556 . . . -1.6(2) ?
C4 N1 C3 C2 . . . . 177.67(13) ?
C1 C2 C3 N1 . . . . -0.1(2) ?
C3 N1 C4 C5 6_556 . . . -90.39(12) ?
C3 N1 C4 C5 . . . . 90.39(12) ?
N1 C4 C5 C6 . . . . 91.26(13) ?
N1 C4 C5 C6 . . . 6_556 -91.26(13) ?
C6 C5 C6 C6 6_556 . . 2 0.3(3) ?
C4 C5 C6 C6 . . . 2 177.77(16) ?
